data_9016702
loop_
_publ_author_name
'Kawamura, K.'
'Kawahara, A.'
'Iiyama, J. T.'

_publ_section_title
;
 The crystal structure of Li2Cu5(Si2O7)2 and the proposal of
 new values for the effective iconic radii of Cu2+
;
_journal_name_full 'Acta Crystallographica, Section B'
_journal_page_first 3181
_journal_page_last 3185
_journal_paper_doi 10.1107/S0567740878010444
_journal_volume 34
_journal_year 1978
_chemical_compound_source Synthetic
_chemical_formula_sum 'Cu5 Li2 O14 Si4'
_space_group_IT_number 2
_symmetry_space_group_name_Hall '-P 1'
_symmetry_space_group_name_H-M 'P -1'
_cell_angle_alpha 90.52
_cell_angle_beta 106.27
_cell_angle_gamma 114.64
_cell_length_a 7.404
_cell_length_b 7.754
_cell_length_c 5.455
_cell_formula_units_Z 1
_cell_volume 270.400
_database_code_amcsd 0019770
_exptl_crystal_density_diffrn 4.102
_cod_original_formula_sum 'Cu5 Si4 Li2 O14'
_cod_database_code 9016702
_amcsd_formula_title Li2Cu5(Si2O7)2

loop_
_space_group_symop_operation_xyz
x,y,z
-x,-y,-z

loop_
_atom_site_aniso_label
_atom_site_aniso_U_11
_atom_site_aniso_U_22
_atom_site_aniso_U_33
_atom_site_aniso_U_12
_atom_site_aniso_U_13
_atom_site_aniso_U_23
Cu1 0.00500 0.00390 0.00875 0.00131 0.00157 0.00047
Cu2 0.00620 0.00418 0.00668 0.00099 0.00016 0.00146
Cu3 0.00453 0.00419 0.00931 0.00162 0.00142 0.00114
Si1 0.00475 0.00402 0.00714 0.00197 0.00067 0.00172
Si2 0.00489 0.00408 0.00838 0.00195 0.00085 0.00194
Li1 0.00505 0.00424 0.00768 0.00203 0.00082 0.00194
O1 0.00700 0.00494 0.01059 0.00204 0.00157 0.00085
O2 0.00762 0.00485 0.01034 0.00237 0.00088 0.00252
O3 0.00666 0.00659 0.00928 0.00422 0.00019 0.00283
O4 0.00624 0.00515 0.00915 0.00120 0.00165 0.00037
O5 0.00669 0.00594 0.00947 0.00191 0.00026 0.00231
O6 0.00780 0.00483 0.01138 0.00256 0.00022 0.00282
O7 0.00720 0.00552 0.01287 0.00277 0.00131 0.00441

loop_
_atom_site_label
_atom_site_fract_x
_atom_site_fract_y
_atom_site_fract_z
Cu1 0.00000 0.00000 0.00000
Cu2 0.61260 0.18320 0.91840
Cu3 0.42120 0.28770 0.33830
Si1 0.77230 0.13880 0.50210
Si2 0.21480 0.40110 0.79910
Li1 0.11430 0.45130 0.24480
O1 0.22510 0.01750 0.30530
O2 0.65230 0.03870 0.20780
O3 0.66060 0.26150 0.58860
O4 0.18760 0.26380 0.02730
O5 0.01600 0.28340 0.53530
O6 0.82000 0.42150 0.10410
O7 0.41460 0.45270 0.70470

loop_
_cod_related_entry_id
_cod_related_entry_database
_cod_related_entry_code
1 AMCSD 0019770
